data_4135136
loop_
_publ_author_name
'Andres, R\'emi'
'Wang, Qian'
'Zhu, Jieping'

_publ_section_title
;
 Asymmetric Total Synthesis of (-)-Arborisidine and
 (-)-19-epi-Arborisidine Enabled by a Catalytic Enantioselective
 Pictet-Spengler Reaction.
;
_journal_name_full 'Journal of the American Chemical Society'
_journal_paper_doi 10.1021/jacs.0c05804
_journal_year 2020
_chemical_formula_moiety 'C25 H34 N2 O5'
_chemical_formula_sum 'C25 H34 N2 O5'
_chemical_formula_weight 442.54
_space_group_crystal_system triclinic
_space_group_IT_number 2
_space_group_name_Hall '-P 1'
_space_group_name_H-M_alt 'P -1'
_atom_sites_solution_hydrogens difmap
_atom_sites_solution_primary dual
_atom_sites_solution_secondary difmap
_audit_creation_method SHELXL-2018/3
_cell_angle_alpha 84.564(3)
_cell_angle_beta 87.962(3)
_cell_angle_gamma 74.981(3)
_cell_formula_units_Z 2
_cell_length_a 8.3248(2)
_cell_length_b 10.4978(3)
_cell_length_c 14.7652(5)
_cell_measurement_reflns_used 6168
_cell_measurement_temperature 140.00(10)
_cell_measurement_theta_max 75.4950
_cell_measurement_theta_min 4.3590
_cell_volume 1240.60(7)
_computing_cell_refinement 'CrysAlisPro 1.171.39.46 (Rigaku OD, 2018)'
_computing_data_collection 'CrysAlisPro 1.171.39.46 (Rigaku OD, 2018)'
_computing_data_reduction 'CrysAlisPro 1.171.39.46 (Rigaku OD, 2018)'
_computing_molecular_graphics 'Mercury 4.0.0 (CCDC, 2018)'
_computing_publication_material 'CIFTab (Sheldrick, 2015)'
_computing_structure_refinement 'SHELXL-2018/3 (Sheldrick, 2018)'
_computing_structure_solution 'SHELXT (Sheldrick, 2015)'
_diffrn_ambient_environment N~2~
_diffrn_ambient_temperature 140.00(10)
_diffrn_detector 'CCD plate'
_diffrn_detector_area_resol_mean 5.2817
_diffrn_detector_type AtlasS2
_diffrn_measured_fraction_theta_full 1.000
_diffrn_measured_fraction_theta_max 0.989
_diffrn_measurement_details
;
List of Runs (angles in degrees, time in seconds):

  # Type    Start    End  Width  t~exp~   \w     \q     \k     \f   Frames
--------------------------------------------------------------------------
  1  \w    -61.00  35.00   1.00    4.41    --  -40.91  77.00-180.00   96
  2  \w   -112.00 -13.00   1.00    4.41    --  -40.91 -57.00  60.00   99
  3  \w     24.00  95.00   1.00    4.41    --   40.91  38.00 -60.00   71
  4  \w      3.00  76.00   1.00    4.41    --   40.91 -99.00 -60.00   73
  5  \w      0.00  59.00   1.00    4.41    --   40.91 -38.00 -90.00   59
  6  \w     33.00  73.00   1.00    4.41    --   40.91 -77.00 -30.00   40
  7  \w     79.00 113.00   1.00   17.65    --  112.00-111.00-120.00   34
  8  \w    111.00 139.00   1.00   17.65    --  112.00 -61.00-150.00   28
  9  \w    108.00 175.00   1.00   17.65    --  112.00 111.00 150.00   67
 10  \w     50.00 124.00   1.00   17.65    --  112.00 -30.00 -30.00   74
 11  \w    100.00 177.00   1.00   17.65    --  112.00  61.00 -60.00   77
 12  \w    139.00 175.00   1.00   17.65    --  112.00 111.00 -30.00   36
 13  \w     43.00  69.00   1.00   17.65    --  112.00 -77.00 150.00   26
 14  \w     55.00 110.00   1.00   17.65    --  112.00-111.00 150.00   55
 15  \w     54.00 109.00   1.00   17.65    --  112.00-111.00  30.00   55
 16  \w     43.00  73.00   1.00   17.65    --  112.00 -61.00-150.00   30
 17  \w     77.00 105.00   1.00   17.65    --  112.00 -94.00 150.00   28
 18  \w     29.00  55.00   1.00   17.65    --  112.00 -94.00 150.00   26
 19  \w     83.00 111.00   1.00   17.65    --  112.00-111.00  90.00   28
 20  \w     87.00 121.00   1.00   17.65    --  112.00  45.00 120.00   34
 21  \w    143.00 175.00   1.00   17.65    --  112.00  45.00 120.00   32
 22  \w     51.00 113.00   1.00   17.65    --  112.00-111.00 -60.00   62
 23  \w     96.00 125.00   1.00   17.65    --  112.00  15.00  90.00   29
 24  \w    131.00 158.00   1.00   17.65    --  112.00  15.00  90.00   27
 25  \w     30.00 103.00   1.00   17.65    --  112.00 -94.00 -60.00   73
 26  \w    108.00 142.00   1.00   17.65    --  112.00 178.00 150.00   34
 27  \w    100.00 172.00   1.00   17.65    --  112.00  45.00   0.00   72
 28  \w     99.00 126.00   1.00   17.65    --  112.00 -77.00 150.00   27
 29  \w     47.00  87.00   1.00   17.65    --  112.00-111.00 120.00   40
 30  \w     42.00  88.00   1.00   17.65    --  112.00-111.00-150.00   46
 31  \w     66.00 161.00   1.00   17.65    --  112.00  15.00 -60.00   95
;
_diffrn_measurement_device 'four-circle diffractometer'
_diffrn_measurement_device_type 'SuperNova, Dual, Cu at home/near, AtlasS2'
_diffrn_measurement_method '\w scans'
_diffrn_radiation_monochromator mirror
_diffrn_radiation_probe x-ray
_diffrn_radiation_type 'Cu K\a'
_diffrn_radiation_wavelength 1.54184
_diffrn_reflns_av_R_equivalents 0.0208
_diffrn_reflns_av_unetI/netI 0.0283
_diffrn_reflns_Laue_measured_fraction_full 1.000
_diffrn_reflns_Laue_measured_fraction_max 0.989
_diffrn_reflns_limit_h_max 8
_diffrn_reflns_limit_h_min -10
_diffrn_reflns_limit_k_max 13
_diffrn_reflns_limit_k_min -13
_diffrn_reflns_limit_l_max 18
_diffrn_reflns_limit_l_min -18
_diffrn_reflns_number 11684
_diffrn_reflns_point_group_measured_fraction_full 1.000
_diffrn_reflns_point_group_measured_fraction_max 0.989
_diffrn_reflns_theta_full 67.684
_diffrn_reflns_theta_max 76.021
_diffrn_reflns_theta_min 3.007
_diffrn_source 'micro-focus sealed X-ray tube'
_diffrn_source_type 'SuperNova (Cu) X-ray Source'
_exptl_absorpt_coefficient_mu 0.667
_exptl_absorpt_correction_T_max 1.000
_exptl_absorpt_correction_T_min 0.743
_exptl_absorpt_correction_type gaussian
_exptl_absorpt_process_details
;
CrysAlisPro 1.171.39.46 (Rigaku Oxford Diffraction, 2018)
Numerical absorption correction based on gaussian integration over
a multifaceted crystal model.
Empirical absorption correction using spherical harmonics,
 implemented in SCALE3 ABSPACK scaling algorithm.
;
_exptl_crystal_colour 'clear pale colourless'
_exptl_crystal_density_diffrn 1.185
_exptl_crystal_description plate
_exptl_crystal_F_000 476
_exptl_crystal_size_max 0.189
_exptl_crystal_size_mid 0.124
_exptl_crystal_size_min 0.122
_refine_diff_density_max 0.293
_refine_diff_density_min -0.167
_refine_diff_density_rms 0.034
_refine_ls_extinction_coef 0.0013(3)
_refine_ls_extinction_expression Fc^*^=kFc[1+0.001xFc^2^\l^3^/sin(2\q)]^-1/4^
_refine_ls_extinction_method 'SHELXL-2018/3 (Sheldrick 2018)'
_refine_ls_goodness_of_fit_ref 1.038
_refine_ls_hydrogen_treatment refall
_refine_ls_matrix_type full
_refine_ls_number_parameters 426
_refine_ls_number_reflns 5138
_refine_ls_number_restraints 0
_refine_ls_restrained_S_all 1.038
_refine_ls_R_factor_all 0.0420
_refine_ls_R_factor_gt 0.0353
_refine_ls_shift/su_max 0.000
_refine_ls_shift/su_mean 0.000
_refine_ls_structure_factor_coef Fsqd
_refine_ls_weighting_details 'w=1/[\s^2^(Fo^2^)+(0.0494P)^2^+0.1723P] where P=(Fo^2^+2Fc^2^)/3'
_refine_ls_weighting_scheme calc
_refine_ls_wR_factor_gt 0.0898
_refine_ls_wR_factor_ref 0.0945
_reflns_Friedel_coverage 0.000
_reflns_number_gt 4453
_reflns_number_total 5138
_reflns_threshold_expression 'I > 2\s(I)'
_cod_data_source_file ja0c05804_si_006.cif
_cod_data_source_block randres-H2BocP3
_cod_database_code 4135136
_shelx_shelxl_version_number 2018/3
_shelx_space_group_comment
;
The symmetry employed for this shelxl refinement is uniquely defined
by the following loop, which should always be used as a source of
symmetry information in preference to the above space-group names.
They are only intended as comments.
;
_shelx_estimated_absorpt_t_min 0.884
_shelx_estimated_absorpt_t_max 0.923

loop_
_space_group_symop_operation_xyz
'x, y, z'
'-x, -y, -z'

loop_
_atom_site_label
_atom_site_type_symbol
_atom_site_fract_x
_atom_site_fract_y
_atom_site_fract_z
_atom_site_U_iso_or_equiv
_atom_site_adp_type
_atom_site_occupancy
_atom_site_site_symmetry_order
_atom_site_calc_flag
_atom_site_refinement_flags_posn
_atom_site_refinement_flags_adp
_atom_site_refinement_flags_occupancy
_atom_site_disorder_assembly
_atom_site_disorder_group
O1 O 0.01762(10) 0.47540(7) 0.40206(5) 0.02771(17) Uani 1 1 d . . . . .
O2 O 0.28138(13) 0.59596(8) 0.34624(8) 0.0447(2) Uani 1 1 d . . . . .
O3 O 0.44957(10) 0.43844(8) 0.26688(6) 0.03260(19) Uani 1 1 d . . . . .
O4 O 0.12167(12) 0.31665(8) 0.22856(5) 0.0339(2) Uani 1 1 d . . . . .
O5 O 0.22857(12) 0.10280(8) 0.19625(5) 0.0338(2) Uani 1 1 d . . . . .
N1 N 0.04913(11) 0.24604(8) 0.57344(6) 0.02314(18) Uani 1 1 d . . . . .
H1 H -0.021(2) 0.3282(17) 0.5742(12) 0.041(4) Uiso 1 1 d . . . . .
N2 N 0.16934(12) 0.14846(8) 0.34079(6) 0.02485(19) Uani 1 1 d . . . . .
C1 C 0.07006(13) 0.24087(10) 0.40317(7) 0.0224(2) Uani 1 1 d . . . . .
C2 C 0.11357(12) 0.18104(9) 0.49854(7) 0.0213(2) Uani 1 1 d . . . . .
C3 C 0.12235(13) 0.17157(10) 0.64948(7) 0.0232(2) Uani 1 1 d . . . . .
C4 C 0.09659(14) 0.19740(11) 0.74064(8) 0.0289(2) Uani 1 1 d . . . . .
H4 H 0.021(2) 0.2796(16) 0.7566(11) 0.037(4) Uiso 1 1 d . . . . .
C5 C 0.18527(16) 0.10339(13) 0.80439(8) 0.0354(3) Uani 1 1 d . . . . .
H5 H 0.170(2) 0.1187(16) 0.8703(12) 0.043(4) Uiso 1 1 d . . . . .
C6 C 0.29687(16) -0.01335(13) 0.77886(8) 0.0352(3) Uani 1 1 d . . . . .
H6 H 0.359(2) -0.0773(17) 0.8259(12) 0.045(4) Uiso 1 1 d . . . . .
C7 C 0.32242(14) -0.03843(11) 0.68859(8) 0.0288(2) Uani 1 1 d . . . . .
H7 H 0.3982(18) -0.1196(15) 0.6719(10) 0.031(4) Uiso 1 1 d . . . . .
C8 C 0.23423(12) 0.05498(10) 0.62155(7) 0.0226(2) Uani 1 1 d . . . . .
C9 C 0.22525(12) 0.06317(10) 0.52415(7) 0.0217(2) Uani 1 1 d . . . . .
C10 C 0.30605(13) -0.03007(10) 0.45512(7) 0.0243(2) Uani 1 1 d . . . . .
H10A H 0.4231(19) -0.0265(14) 0.4406(10) 0.032(4) Uiso 1 1 d . . . . .
H10B H 0.3101(18) -0.1253(15) 0.4786(10) 0.031(4) Uiso 1 1 d . . . . .
C11 C 0.20259(14) 0.00510(10) 0.36889(7) 0.0254(2) Uani 1 1 d . . . . .
H11A H 0.2611(17) -0.0424(13) 0.3179(10) 0.024(3) Uiso 1 1 d . . . . .
H11B H 0.0959(18) -0.0197(14) 0.3818(10) 0.028(3) Uiso 1 1 d . . . . .
C12 C -0.11668(14) 0.26792(11) 0.38637(8) 0.0289(2) Uani 1 1 d . . . . .
H12A H -0.1840(19) 0.3216(15) 0.4330(11) 0.034(4) Uiso 1 1 d . . . . .
H12B H -0.1477(19) 0.1814(15) 0.3883(11) 0.034(4) Uiso 1 1 d . . . . .
H12C H -0.143(2) 0.3164(16) 0.3259(12) 0.039(4) Uiso 1 1 d . . . . .
C13 C 0.12275(13) 0.37285(10) 0.39544(7) 0.0228(2) Uani 1 1 d . . . . .
C14 C 0.30857(14) 0.36596(10) 0.39424(8) 0.0269(2) Uani 1 1 d . . . . .
H14 H 0.3695(18) 0.2848(14) 0.3725(10) 0.028(3) Uiso 1 1 d . . . . .
C15 C 0.34156(14) 0.48168(11) 0.33331(9) 0.0312(2) Uani 1 1 d . . . . .
C16 C 0.50136(16) 0.53362(13) 0.19882(9) 0.0365(3) Uani 1 1 d . . . . .
C17 C 0.3508(2) 0.61403(17) 0.14514(12) 0.0504(4) Uani 1 1 d . . . . .
H17A H 0.279(2) 0.6779(19) 0.1821(14) 0.056(5) Uiso 1 1 d . . . . .
H17B H 0.287(3) 0.553(2) 0.1239(16) 0.076(7) Uiso 1 1 d . . . . .
H17C H 0.389(3) 0.661(2) 0.0908(15) 0.065(6) Uiso 1 1 d . . . . .
C18 C 0.5905(2) 0.61839(17) 0.24485(12) 0.0494(4) Uani 1 1 d . . . . .
H18A H 0.513(2) 0.6785(19) 0.2832(14) 0.057(5) Uiso 1 1 d . . . . .
H18B H 0.633(3) 0.673(2) 0.1976(17) 0.078(7) Uiso 1 1 d . . . . .
H18C H 0.689(3) 0.560(2) 0.2828(15) 0.068(6) Uiso 1 1 d . . . . .
C19 C 0.6212(2) 0.44154(17) 0.13870(11) 0.0493(4) Uani 1 1 d . . . . .
H19A H 0.662(3) 0.494(2) 0.0888(15) 0.064(6) Uiso 1 1 d . . . . .
H19B H 0.556(3) 0.386(2) 0.1096(16) 0.070(6) Uiso 1 1 d . . . . .
H19C H 0.718(3) 0.382(2) 0.1749(15) 0.063(6) Uiso 1 1 d . . . . .
C20 C 0.36565(15) 0.37367(12) 0.49142(9) 0.0329(2) Uani 1 1 d . . . . .
H20A H 0.355(2) 0.2956(17) 0.5317(12) 0.042(4) Uiso 1 1 d . . . . .
H20B H 0.484(2) 0.3790(17) 0.4906(12) 0.047(5) Uiso 1 1 d . . . . .
H20C H 0.298(2) 0.4567(18) 0.5150(12) 0.047(4) Uiso 1 1 d . . . . .
C21 C 0.16864(14) 0.19834(11) 0.25196(7) 0.0275(2) Uani 1 1 d . . . . .
C22 C 0.20922(15) 0.12946(11) 0.09712(7) 0.0301(2) Uani 1 1 d . . . . .
C23 C 0.2810(2) -0.00824(13) 0.06641(9) 0.0423(3) Uani 1 1 d . . . . .
H23A H 0.214(2) -0.067(2) 0.0920(14) 0.057(5) Uiso 1 1 d . . . . .
H23B H 0.278(2) -0.0050(19) -0.0020(14) 0.055(5) Uiso 1 1 d . . . . .
H23C H 0.399(3) -0.0465(19) 0.0882(14) 0.061(6) Uiso 1 1 d . . . . .
C24 C 0.02598(17) 0.18093(16) 0.07444(10) 0.0417(3) Uani 1 1 d . . . . .
H24A H -0.018(2) 0.2711(18) 0.0927(12) 0.047(4) Uiso 1 1 d . . . . .
H24B H 0.015(2) 0.1868(17) 0.0064(13) 0.047(4) Uiso 1 1 d . . . . .
H24C H -0.036(3) 0.122(2) 0.1063(17) 0.081(7) Uiso 1 1 d . . . . .
C25 C 0.30980(17) 0.22401(14) 0.05902(9) 0.0375(3) Uani 1 1 d . . . . .
H25A H 0.267(2) 0.3117(18) 0.0800(12) 0.046(4) Uiso 1 1 d . . . . .
H25B H 0.305(2) 0.2356(18) -0.0086(14) 0.052(5) Uiso 1 1 d . . . . .
H25C H 0.431(3) 0.1903(19) 0.0767(14) 0.059(5) Uiso 1 1 d . . . . .

loop_
_atom_site_aniso_label
_atom_site_aniso_U_11
_atom_site_aniso_U_22
_atom_site_aniso_U_33
_atom_site_aniso_U_23
_atom_site_aniso_U_13
_atom_site_aniso_U_12
O1 0.0306(4) 0.0197(3) 0.0309(4) -0.0030(3) 0.0020(3) -0.0030(3)
O2 0.0499(5) 0.0217(4) 0.0598(6) -0.0028(4) 0.0233(5) -0.0076(4)
O3 0.0332(4) 0.0274(4) 0.0355(4) -0.0009(3) 0.0102(3) -0.0071(3)
O4 0.0514(5) 0.0231(4) 0.0233(4) -0.0002(3) 0.0017(3) -0.0032(3)
O5 0.0512(5) 0.0260(4) 0.0196(4) -0.0035(3) 0.0005(3) -0.0013(3)
N1 0.0278(4) 0.0193(4) 0.0210(4) -0.0024(3) 0.0012(3) -0.0036(3)
N2 0.0346(5) 0.0185(4) 0.0201(4) -0.0031(3) 0.0010(3) -0.0041(3)
C1 0.0273(5) 0.0185(4) 0.0205(5) -0.0027(4) 0.0007(4) -0.0041(4)
C2 0.0242(4) 0.0190(4) 0.0213(5) -0.0025(4) 0.0013(4) -0.0064(4)
C3 0.0250(5) 0.0224(5) 0.0231(5) -0.0017(4) -0.0004(4) -0.0082(4)
C4 0.0329(5) 0.0299(5) 0.0244(5) -0.0049(4) 0.0018(4) -0.0081(4)
C5 0.0415(6) 0.0426(6) 0.0218(5) -0.0032(5) -0.0020(5) -0.0101(5)
C6 0.0358(6) 0.0400(6) 0.0266(6) 0.0041(5) -0.0071(5) -0.0058(5)
C7 0.0259(5) 0.0296(5) 0.0283(5) 0.0012(4) -0.0031(4) -0.0033(4)
C8 0.0219(4) 0.0228(5) 0.0236(5) -0.0014(4) 0.0001(4) -0.0069(4)
C9 0.0220(4) 0.0208(4) 0.0225(5) -0.0016(4) 0.0009(4) -0.0058(4)
C10 0.0257(5) 0.0212(5) 0.0237(5) -0.0023(4) 0.0016(4) -0.0022(4)
C11 0.0337(5) 0.0181(4) 0.0242(5) -0.0038(4) 0.0006(4) -0.0059(4)
C12 0.0292(5) 0.0264(5) 0.0308(6) -0.0016(4) -0.0047(4) -0.0063(4)
C13 0.0296(5) 0.0197(5) 0.0181(4) -0.0014(3) 0.0013(4) -0.0047(4)
C14 0.0278(5) 0.0192(5) 0.0329(6) -0.0031(4) 0.0054(4) -0.0049(4)
C15 0.0308(5) 0.0238(5) 0.0381(6) -0.0026(4) 0.0087(5) -0.0064(4)
C16 0.0358(6) 0.0366(6) 0.0365(6) 0.0046(5) 0.0078(5) -0.0121(5)
C17 0.0472(8) 0.0484(8) 0.0504(8) 0.0133(7) -0.0003(7) -0.0091(7)
C18 0.0516(8) 0.0512(8) 0.0526(9) -0.0008(7) 0.0092(7) -0.0285(7)
C19 0.0491(8) 0.0538(8) 0.0414(7) -0.0008(6) 0.0172(6) -0.0104(7)
C20 0.0312(6) 0.0292(5) 0.0393(6) -0.0032(5) -0.0036(5) -0.0094(4)
C21 0.0354(5) 0.0244(5) 0.0217(5) -0.0038(4) -0.0001(4) -0.0052(4)
C22 0.0383(6) 0.0309(5) 0.0187(5) -0.0036(4) -0.0001(4) -0.0044(4)
C23 0.0615(9) 0.0350(6) 0.0256(6) -0.0090(5) 0.0005(6) -0.0019(6)
C24 0.0374(7) 0.0524(8) 0.0339(7) -0.0077(6) -0.0005(5) -0.0077(6)
C25 0.0400(7) 0.0415(7) 0.0294(6) -0.0001(5) 0.0025(5) -0.0092(5)

loop_
_atom_type_symbol
_atom_type_description
_atom_type_scat_dispersion_real
_atom_type_scat_dispersion_imag
_atom_type_scat_source
C C 0.0181 0.0091 'International Tables Vol C Tables 4.2.6.8 and 6.1.1.4'
H H 0.0000 0.0000 'International Tables Vol C Tables 4.2.6.8 and 6.1.1.4'
N N 0.0311 0.0180 'International Tables Vol C Tables 4.2.6.8 and 6.1.1.4'
O O 0.0492 0.0322 'International Tables Vol C Tables 4.2.6.8 and 6.1.1.4'

loop_
_exptl_crystal_face_index_h
_exptl_crystal_face_index_k
_exptl_crystal_face_index_l
_exptl_crystal_face_perp_dist
-1 5 6 0.0829
-4 2 -3 0.0784
-3 -2 -8 0.0817
2 -5 -5 0.0547
3 3 8 0.0459
-5 1 -1 0.0889
4 -3 1 0.0342
-3 -5 5 0.0777
-5 1 2 0.0942
-3 -2 8 0.0802
1 -6 -2 0.0539
-3 -6 -4 0.1044
2 6 4 0.0810
5 4 -2 0.0572
4 5 -2 0.0676
0 6 -2 0.0962
3 2 -7 0.0415
-1 2 -9 0.0491
2 0 -9 0.0330

loop_
_geom_angle_atom_site_label_1
_geom_angle_atom_site_label_2
_geom_angle_atom_site_label_3
_geom_angle
_geom_angle_site_symmetry_1
_geom_angle_site_symmetry_3
_geom_angle_publ_flag
C15 O3 C16 120.49(9) . . ?
C21 O5 C22 121.03(8) . . ?
C3 N1 C2 108.29(8) . . ?
C3 N1 H1 123.9(11) . . ?
C2 N1 H1 127.4(11) . . ?
C21 N2 C1 114.85(8) . . ?
C21 N2 C11 122.99(9) . . ?
C1 N2 C11 117.63(8) . . ?
N2 C1 C2 107.30(8) . . ?
N2 C1 C12 111.82(9) . . ?
C2 C1 C12 111.39(9) . . ?
N2 C1 C13 110.97(8) . . ?
C2 C1 C13 104.94(8) . . ?
C12 C1 C13 110.18(8) . . ?
C9 C2 N1 110.65(9) . . ?
C9 C2 C1 127.11(9) . . ?
N1 C2 C1 122.13(8) . . ?
N1 C3 C4 129.01(10) . . ?
N1 C3 C8 108.22(9) . . ?
C4 C3 C8 122.76(10) . . ?
C5 C4 C3 117.01(10) . . ?
C5 C4 H4 122.9(10) . . ?
C3 C4 H4 120.0(10) . . ?
C4 C5 C6 121.57(11) . . ?
C4 C5 H5 119.1(9) . . ?
C6 C5 H5 119.4(9) . . ?
C7 C6 C5 121.27(11) . . ?
C7 C6 H6 119.4(10) . . ?
C5 C6 H6 119.3(10) . . ?
C6 C7 C8 118.87(10) . . ?
C6 C7 H7 120.5(9) . . ?
C8 C7 H7 120.6(9) . . ?
C7 C8 C3 118.51(10) . . ?
C7 C8 C9 134.96(10) . . ?
C3 C8 C9 106.52(9) . . ?
C2 C9 C8 106.29(9) . . ?
C2 C9 C10 121.02(9) . . ?
C8 C9 C10 132.64(9) . . ?
C9 C10 C11 108.44(8) . . ?
C9 C10 H10A 112.5(8) . . ?
C11 C10 H10A 109.8(9) . . ?
C9 C10 H10B 110.6(8) . . ?
C11 C10 H10B 108.5(9) . . ?
H10A C10 H10B 107.0(11) . . ?
N2 C11 C10 110.49(9) . . ?
N2 C11 H11A 107.3(8) . . ?
C10 C11 H11A 111.4(8) . . ?
N2 C11 H11B 110.0(8) . . ?
C10 C11 H11B 108.1(8) . . ?
H11A C11 H11B 109.6(11) . . ?
C1 C12 H12A 111.8(9) . . ?
C1 C12 H12B 109.2(9) . . ?
H12A C12 H12B 108.6(13) . . ?
C1 C12 H12C 109.1(10) . . ?
H12A C12 H12C 108.7(12) . . ?
H12B C12 H12C 109.4(13) . . ?
O1 C13 C14 122.10(9) . . ?
O1 C13 C1 119.07(10) . . ?
C14 C13 C1 118.15(8) . . ?
C15 C14 C13 109.85(9) . . ?
C15 C14 C20 108.64(10) . . ?
C13 C14 C20 109.71(9) . . ?
C15 C14 H14 109.9(9) . . ?
C13 C14 H14 109.6(9) . . ?
C20 C14 H14 109.1(9) . . ?
O2 C15 O3 125.71(11) . . ?
O2 C15 C14 123.61(11) . . ?
O3 C15 C14 110.64(9) . . ?
O3 C16 C18 110.35(11) . . ?
O3 C16 C17 109.38(11) . . ?
C18 C16 C17 113.21(13) . . ?
O3 C16 C19 101.90(10) . . ?
C18 C16 C19 110.71(13) . . ?
C17 C16 C19 110.70(13) . . ?
C16 C17 H17A 110.6(12) . . ?
C16 C17 H17B 109.7(13) . . ?
H17A C17 H17B 109.9(17) . . ?
C16 C17 H17C 109.2(12) . . ?
H17A C17 H17C 109.4(16) . . ?
H17B C17 H17C 108.0(18) . . ?
C16 C18 H18A 110.8(12) . . ?
C16 C18 H18B 108.0(14) . . ?
H18A C18 H18B 107.7(17) . . ?
C16 C18 H18C 110.9(12) . . ?
H18A C18 H18C 110.6(16) . . ?
H18B C18 H18C 108.7(18) . . ?
C16 C19 H19A 109.5(12) . . ?
C16 C19 H19B 107.9(12) . . ?
H19A C19 H19B 106.9(18) . . ?
C16 C19 H19C 111.6(12) . . ?
H19A C19 H19C 110.4(17) . . ?
H19B C19 H19C 110.3(17) . . ?
C14 C20 H20A 110.8(10) . . ?
C14 C20 H20B 110.5(10) . . ?
H20A C20 H20B 109.2(14) . . ?
C14 C20 H20C 108.9(10) . . ?
H20A C20 H20C 110.8(14) . . ?
H20B C20 H20C 106.6(14) . . ?
O4 C21 O5 125.58(10) . . ?
O4 C21 N2 122.58(10) . . ?
O5 C21 N2 111.82(9) . . ?
O5 C22 C25 110.85(10) . . ?
O5 C22 C24 109.67(10) . . ?
C25 C22 C24 112.16(11) . . ?
O5 C22 C23 101.00(9) . . ?
C25 C22 C23 111.13(11) . . ?
C24 C22 C23 111.51(11) . . ?
C22 C23 H23A 109.1(11) . . ?
C22 C23 H23B 110.0(11) . . ?
H23A C23 H23B 108.2(16) . . ?
C22 C23 H23C 111.2(11) . . ?
H23A C23 H23C 108.2(16) . . ?
H23B C23 H23C 110.1(15) . . ?
C22 C24 H24A 110.9(10) . . ?
C22 C24 H24B 108.1(10) . . ?
H24A C24 H24B 106.6(14) . . ?
C22 C24 H24C 109.2(14) . . ?
H24A C24 H24C 109.5(16) . . ?
H24B C24 H24C 112.5(17) . . ?
C22 C25 H25A 111.9(11) . . ?
C22 C25 H25B 110.8(11) . . ?
H25A C25 H25B 106.5(14) . . ?
C22 C25 H25C 111.4(12) . . ?
H25A C25 H25C 108.2(15) . . ?
H25B C25 H25C 107.8(15) . . ?

loop_
_geom_bond_atom_site_label_1
_geom_bond_atom_site_label_2
_geom_bond_distance
_geom_bond_site_symmetry_2
_geom_bond_publ_flag
O1 C13 1.2084(13) . ?
O2 C15 1.2050(14) . ?
O3 C15 1.3367(14) . ?
O3 C16 1.4820(14) . ?
O4 C21 1.2212(14) . ?
O5 C21 1.3413(13) . ?
O5 C22 1.4705(13) . ?
N1 C3 1.3706(14) . ?
N1 C2 1.3739(13) . ?
N1 H1 0.907(17) . ?
N2 C21 1.3651(14) . ?
N2 C1 1.4738(12) . ?
N2 C11 1.4791(13) . ?
C1 C2 1.5031(14) . ?
C1 C12 1.5311(15) . ?
C1 C13 1.5513(14) . ?
C2 C9 1.3706(14) . ?
C3 C4 1.3964(15) . ?
C3 C8 1.4189(14) . ?
C4 C5 1.3787(17) . ?
C4 H4 0.971(15) . ?
C5 C6 1.4070(18) . ?
C5 H5 1.000(18) . ?
C6 C7 1.3815(17) . ?
C6 H6 0.979(18) . ?
C7 C8 1.4053(15) . ?
C7 H7 0.967(14) . ?
C8 C9 1.4360(14) . ?
C9 C10 1.4995(13) . ?
C10 C11 1.5242(15) . ?
C10 H10A 1.000(16) . ?
C10 H10B 1.019(15) . ?
C11 H11A 0.986(14) . ?
C11 H11B 0.995(15) . ?
C12 H12A 0.994(15) . ?
C12 H12B 1.004(16) . ?
C12 H12C 0.987(17) . ?
C13 C14 1.5293(15) . ?
C14 C15 1.5195(15) . ?
C14 C20 1.5434(17) . ?
C14 H14 0.950(14) . ?
C16 C18 1.515(2) . ?
C16 C17 1.519(2) . ?
C16 C19 1.5223(19) . ?
C17 H17A 0.972(19) . ?
C17 H17B 1.01(2) . ?
C17 H17C 0.99(2) . ?
C18 H18A 0.98(2) . ?
C18 H18B 0.98(3) . ?
C18 H18C 1.03(2) . ?
C19 H19A 0.98(2) . ?
C19 H19B 1.02(2) . ?
C19 H19C 1.02(2) . ?
C20 H20A 0.987(18) . ?
C20 H20B 1.002(19) . ?
C20 H20C 0.995(17) . ?
C22 C25 1.5147(18) . ?
C22 C24 1.5185(18) . ?
C22 C23 1.5197(16) . ?
C23 H23A 0.98(2) . ?
C23 H23B 1.01(2) . ?
C23 H23C 1.01(2) . ?
C24 H24A 0.982(18) . ?
C24 H24B 1.007(19) . ?
C24 H24C 0.98(3) . ?
C25 H25A 0.972(17) . ?
C25 H25B 1.00(2) . ?
C25 H25C 1.01(2) . ?

loop_
_geom_hbond_atom_site_label_D
_geom_hbond_atom_site_label_H
_geom_hbond_atom_site_label_A
_geom_hbond_distance_DH
_geom_hbond_distance_HA
_geom_hbond_distance_DA
_geom_hbond_angle_DHA
_geom_hbond_site_symmetry_A
_geom_hbond_publ_flag
N1 H1 O1 0.907(17) 2.131(17) 2.8871(11) 140.3(15) 2_566 yes
N1 H1 O2 0.907(17) 2.414(17) 3.0828(12) 130.6(14) 2_566 yes

loop_
_geom_torsion_atom_site_label_1
_geom_torsion_atom_site_label_2
_geom_torsion_atom_site_label_3
_geom_torsion_atom_site_label_4
_geom_torsion
_geom_torsion_site_symmetry_1
_geom_torsion_site_symmetry_2
_geom_torsion_site_symmetry_3
_geom_torsion_site_symmetry_4
_geom_torsion_publ_flag
C21 N2 C1 C2 -168.30(9) . . . . ?
C11 N2 C1 C2 34.81(12) . . . . ?
C21 N2 C1 C12 69.28(12) . . . . ?
C11 N2 C1 C12 -87.61(11) . . . . ?
C21 N2 C1 C13 -54.18(12) . . . . ?
C11 N2 C1 C13 148.93(9) . . . . ?
C3 N1 C2 C9 1.49(12) . . . . ?
C3 N1 C2 C1 -175.00(9) . . . . ?
N2 C1 C2 C9 0.44(14) . . . . ?
C12 C1 C2 C9 123.13(11) . . . . ?
C13 C1 C2 C9 -117.66(11) . . . . ?
N2 C1 C2 N1 176.32(9) . . . . ?
C12 C1 C2 N1 -60.99(12) . . . . ?
C13 C1 C2 N1 58.22(12) . . . . ?
C2 N1 C3 C4 179.97(11) . . . . ?
C2 N1 C3 C8 -1.03(12) . . . . ?
N1 C3 C4 C5 178.68(11) . . . . ?
C8 C3 C4 C5 -0.19(17) . . . . ?
C3 C4 C5 C6 0.05(19) . . . . ?
C4 C5 C6 C7 0.1(2) . . . . ?
C5 C6 C7 C8 -0.18(19) . . . . ?
C6 C7 C8 C3 0.05(16) . . . . ?
C6 C7 C8 C9 -178.83(12) . . . . ?
N1 C3 C8 C7 -178.94(10) . . . . ?
C4 C3 C8 C7 0.14(16) . . . . ?
N1 C3 C8 C9 0.23(12) . . . . ?
C4 C3 C8 C9 179.31(10) . . . . ?
N1 C2 C9 C8 -1.31(12) . . . . ?
C1 C2 C9 C8 174.96(10) . . . . ?
N1 C2 C9 C10 176.57(9) . . . . ?
C1 C2 C9 C10 -7.16(16) . . . . ?
C7 C8 C9 C2 179.61(12) . . . . ?
C3 C8 C9 C2 0.64(11) . . . . ?
C7 C8 C9 C10 2.1(2) . . . . ?
C3 C8 C9 C10 -176.88(10) . . . . ?
C2 C9 C10 C11 -18.99(14) . . . . ?
C8 C9 C10 C11 158.23(11) . . . . ?
C21 N2 C11 C10 141.85(10) . . . . ?
C1 N2 C11 C10 -63.27(12) . . . . ?
C9 C10 C11 N2 50.40(12) . . . . ?
N2 C1 C13 O1 143.54(10) . . . . ?
C2 C1 C13 O1 -100.87(11) . . . . ?
C12 C1 C13 O1 19.15(13) . . . . ?
N2 C1 C13 C14 -45.62(12) . . . . ?
C2 C1 C13 C14 69.97(11) . . . . ?
C12 C1 C13 C14 -170.01(9) . . . . ?
O1 C13 C14 C15 -43.54(14) . . . . ?
C1 C13 C14 C15 145.91(9) . . . . ?
O1 C13 C14 C20 75.83(13) . . . . ?
C1 C13 C14 C20 -94.72(10) . . . . ?
C16 O3 C15 O2 -2.2(2) . . . . ?
C16 O3 C15 C14 -179.86(10) . . . . ?
C13 C14 C15 O2 60.37(16) . . . . ?
C20 C14 C15 O2 -59.64(16) . . . . ?
C13 C14 C15 O3 -121.89(10) . . . . ?
C20 C14 C15 O3 118.10(11) . . . . ?
C15 O3 C16 C18 62.44(15) . . . . ?
C15 O3 C16 C17 -62.73(16) . . . . ?
C15 O3 C16 C19 -179.93(12) . . . . ?
C22 O5 C21 O4 -13.75(19) . . . . ?
C22 O5 C21 N2 167.80(10) . . . . ?
C1 N2 C21 O4 15.41(17) . . . . ?
C11 N2 C21 O4 170.92(11) . . . . ?
C1 N2 C21 O5 -166.08(9) . . . . ?
C11 N2 C21 O5 -10.57(16) . . . . ?
C21 O5 C22 C25 67.00(14) . . . . ?
C21 O5 C22 C24 -57.38(15) . . . . ?
C21 O5 C22 C23 -175.16(11) . . . . ?
